data_7241159
loop_
_publ_author_name
'Chattopadhyay, Shouvik'
'Frontera, Antonio'
'Karmakar, Mainak'

_publ_section_title
;
 Methylene spacer regulated variation in supramolecular assembly of
 zinc(II) dicyanamide complexes with reduced Schiff base ligands:
 Synthesis, structure and DFT study
;
_journal_name_full CrystEngComm
_journal_paper_doi 10.1039/D0CE01105C
_journal_year 2020
_chemical_formula_sum 'C46 H46 N16 O8 Zn4'
_chemical_formula_weight 1212.55
_space_group_crystal_system triclinic
_space_group_IT_number 2
_space_group_name_Hall '-P 1'
_space_group_name_H-M_alt 'P -1'
_atom_sites_solution_hydrogens geom
_audit_creation_method SHELXL-2018/3
_audit_update_record
;
2020-07-18 deposited with the CCDC.	2020-09-01 downloaded from the CCDC.
;
_cell_angle_alpha 105.944(15)
_cell_angle_beta 91.465(13)
_cell_angle_gamma 92.250(13)
_cell_formula_units_Z 1
_cell_length_a 9.186(7)
_cell_length_b 11.456(8)
_cell_length_c 12.719(10)
_cell_measurement_reflns_used 9856
_cell_measurement_temperature 293(2)
_cell_measurement_theta_max 25.074
_cell_measurement_theta_min 2.2835
_cell_volume 1285.1(17)
_computing_cell_refinement 'SAINT V8.35A (Bruker AXS Inc., 2015)'
_computing_data_collection 'APEX3 (Bruker AXS Inc., 2015)'
_computing_data_reduction 'SAINT V8.35A (Bruker AXS Inc., 2015)'
_computing_structure_refinement 'SHELXL-2018/3 (Sheldrick, 2018)'
_computing_structure_solution 'SHELXT 2014/5 (Sheldrick, 2014)'
_diffrn_ambient_temperature 293(2)
_diffrn_detector_area_resol_mean 7.8
_diffrn_measured_fraction_theta_full 0.997
_diffrn_measured_fraction_theta_max 0.997
_diffrn_measurement_device_type 'Bruker D8 QUEST area detector'
_diffrn_measurement_method '\w and \f scans'
_diffrn_radiation_type MoK\a
_diffrn_radiation_wavelength 0.71073
_diffrn_reflns_av_R_equivalents 0.0289
_diffrn_reflns_av_unetI/netI 0.0153
_diffrn_reflns_Laue_measured_fraction_full 0.997
_diffrn_reflns_Laue_measured_fraction_max 0.997
_diffrn_reflns_limit_h_max 10
_diffrn_reflns_limit_h_min -10
_diffrn_reflns_limit_k_max 13
_diffrn_reflns_limit_k_min -13
_diffrn_reflns_limit_l_max 15
_diffrn_reflns_limit_l_min -15
_diffrn_reflns_number 38577
_diffrn_reflns_point_group_measured_fraction_full 0.997
_diffrn_reflns_point_group_measured_fraction_max 0.997
_diffrn_reflns_theta_full 25.080
_diffrn_reflns_theta_max 25.080
_diffrn_reflns_theta_min 1.666
_diffrn_source 'microfocus sealed X-ray tube'
_exptl_absorpt_coefficient_mu 1.912
_exptl_absorpt_correction_T_max 0.879
_exptl_absorpt_correction_T_min 0.825
_exptl_absorpt_correction_type multi-scan
_exptl_absorpt_process_details SADABS
_exptl_crystal_colour WHITE
_exptl_crystal_density_diffrn 1.567
_exptl_crystal_density_method 'not measured'
_exptl_crystal_description BLOCK
_exptl_crystal_F_000 618
_exptl_crystal_size_max 0.3
_exptl_crystal_size_mid 0.3
_exptl_crystal_size_min 0.2
_exptl_transmission_factor_min SADABS
_refine_diff_density_max 1.135
_refine_diff_density_min -0.823
_refine_diff_density_rms 0.250
_refine_ls_extinction_method none
_refine_ls_goodness_of_fit_ref 1.131
_refine_ls_hydrogen_treatment constr
_refine_ls_matrix_type full
_refine_ls_number_parameters 332
_refine_ls_number_reflns 4545
_refine_ls_number_restraints 1
_refine_ls_restrained_S_all 1.176
_refine_ls_R_factor_all 0.0626
_refine_ls_R_factor_gt 0.0495
_refine_ls_shift/su_max 0.001
_refine_ls_shift/su_mean 0.000
_refine_ls_structure_factor_coef Fsqd
_refine_ls_weighting_details 'w=1/[\s^2^(Fo^2^)+(0.0947P)^2^+1.2654P] where P=(Fo^2^+2Fc^2^)/3'
_refine_ls_weighting_scheme calc
_refine_ls_wR_factor_gt 0.1516
_refine_ls_wR_factor_ref 0.1734
_reflns_Friedel_coverage 0.000
_reflns_number_gt 3894
_reflns_number_total 4558
_reflns_threshold_expression 'I > 2\s(I)'
_cod_data_source_file d0ce01105c2.cif
_cod_data_source_block 1
_cod_depositor_comments
;
The following automatic conversions were performed:

data item '_exptl_absorpt_correction_type' value 'MULTI-SCAN' was
changed to 'multi-scan' in accordance with the
/home/data/users/saulius/crontab/automatic-downloads/rss-feeds/RSC/lib/dictionaries/cif_core.dic
dictionary named 'cif_core.dic' version 2.4.2 last updated on
2011-04-26.

Automatic conversion script
Id: cif_fix_values 7556 2019-12-06 15:28:31Z antanas 
;
_cod_database_code 7241159
_shelx_shelxl_version_number 2018/3
_shelx_space_group_comment
;
The symmetry employed for this shelxl refinement is uniquely defined
by the following loop, which should always be used as a source of
symmetry information in preference to the above space-group names.
They are only intended as comments.
;
_shelx_estimated_absorpt_t_min 0.767
_shelx_estimated_absorpt_t_max 0.966

loop_
_space_group_symop_operation_xyz
'x, y, z'
'-x, -y, -z'

loop_
_atom_site_label
_atom_site_type_symbol
_atom_site_fract_x
_atom_site_fract_y
_atom_site_fract_z
_atom_site_U_iso_or_equiv
_atom_site_adp_type
_atom_site_occupancy
_atom_site_site_symmetry_order
_atom_site_calc_flag
_atom_site_refinement_flags_posn
_atom_site_refinement_flags_adp
_atom_site_refinement_flags_occupancy
_atom_site_disorder_assembly
_atom_site_disorder_group
C11 C 0.1755(18) 0.1361(15) 1.1181(13) 0.128(7) Uani 0.534(15) 1 d . . P A 1
H11A H 0.071326 0.139720 1.114920 0.193 Uiso 0.534(15) 1 calc R U P A 1
H11B H 0.201206 0.053165 1.106019 0.193 Uiso 0.534(15) 1 calc R U P A 1
H11C H 0.213221 0.183177 1.188722 0.193 Uiso 0.534(15) 1 calc R U P A 1
C11A C 0.385(2) 0.214(2) 1.1618(13) 0.142(9) Uani 0.466(15) 1 d . . P A 2
H11D H 0.482521 0.215358 1.190716 0.213 Uiso 0.466(15) 1 calc R U P A 2
H11E H 0.348109 0.293884 1.184998 0.213 Uiso 0.466(15) 1 calc R U P A 2
H11F H 0.323885 0.158705 1.188199 0.213 Uiso 0.466(15) 1 calc R U P A 2
Zn2 Zn 0.32079(6) 0.32846(5) 0.65501(4) 0.0623(2) Uani 1 1 d . . . . .
O1 O 0.4484(4) 0.3213(3) 0.7820(3) 0.0737(9) Uani 1 1 d . . . . .
O3 O 0.6028(5) 0.4205(4) 0.6575(3) 0.0940(12) Uani 1 1 d . . . . .
N6 N 0.3984(5) 0.2501(4) 0.5126(4) 0.0773(11) Uani 1 1 d . . . . .
O2 O 0.1936(4) 0.2398(4) 0.7304(3) 0.0840(11) Uani 1 1 d . . . . .
N8 N 0.5946(7) -0.0275(5) 0.2613(5) 0.0995(16) Uani 1 1 d . . . . .
N3 N 0.2499(6) 0.4906(4) 0.6724(4) 0.0823(12) Uani 1 1 d . . . . .
C2 C 0.6664(6) 0.4244(5) 0.7566(4) 0.0722(13) Uani 1 1 d . . . . .
O4 O 0.0833(5) 0.2187(5) 0.5348(4) 0.1068(15) Uani 1 1 d . . . . .
C20 C 0.4678(9) 0.2079(6) 0.4432(6) 0.1110(14) Uani 1 1 d . . . . .
C7 C 0.5791(5) 0.3712(4) 0.8212(4) 0.0672(12) Uani 1 1 d . . . . .
C6 C 0.6289(7) 0.3772(6) 0.9254(5) 0.0842(15) Uani 1 1 d . . . . .
C21 C 0.5710(9) 0.0647(6) 0.3118(6) 0.1110(14) Uani 1 1 d . . . . .
C22 C 0.1989(7) 0.5777(5) 0.7162(5) 0.0786(14) Uani 1 1 d . . . . .
C3 C 0.8014(7) 0.4742(6) 0.7936(6) 0.0923(17) Uani 1 1 d . . . . .
H3 H 0.859957 0.506861 0.749131 0.111 Uiso 1 1 calc R U . . .
C5 C 0.7657(8) 0.4308(7) 0.9616(6) 0.106(2) Uani 1 1 d . . . . .
H5 H 0.799587 0.435583 1.032272 0.128 Uiso 1 1 calc R U . . .
N2 N 0.1723(7) 0.1403(5) 0.9176(5) 0.107(2) Uani 1 1 d . . . . .
H2 H 0.160959 0.051443 0.897390 0.129 Uiso 1 1 calc R U . . .
N4 N 0.1251(8) 0.6692(7) 0.7597(7) 0.134(3) Uani 1 1 d . . . . .
C18 C 0.0575(6) 0.1925(5) 0.7066(5) 0.0774(14) Uani 1 1 d . . . . .
C17 C -0.0033(6) 0.1792(6) 0.6023(6) 0.0884(16) Uani 1 1 d . . . . .
C14 C -0.1678(10) 0.1147(9) 0.7541(10) 0.133(3) Uani 1 1 d . . . . .
H14 H -0.226287 0.093504 0.805232 0.160 Uiso 1 1 calc R U . . .
N7 N 0.5555(7) 0.1763(5) 0.3633(5) 0.1110(14) Uani 1 1 d . . . . .
N1 N 0.4558(11) 0.2313(6) 0.9729(5) 0.149(3) Uani 1 1 d D . . . .
H1 H 0.535242 0.175823 0.952139 0.179 Uiso 1 1 calc R U . . .
C23 C 0.1846(9) 0.7695(7) 0.8267(7) 0.104(2) Uani 1 1 d . . . . .
C4 C 0.8502(8) 0.4759(7) 0.8957(7) 0.110(2) Uani 1 1 d . . . . .
H4 H 0.943077 0.508738 0.920427 0.132 Uiso 1 1 calc R U . . .
C13 C -0.0234(7) 0.1604(5) 0.7862(6) 0.0909(18) Uani 1 1 d . . . . .
C15 C -0.2230(9) 0.1008(10) 0.6535(12) 0.151(4) Uani 1 1 d . . . . .
H15 H -0.318307 0.069588 0.636257 0.181 Uiso 1 1 calc R U . . .
N5 N 0.2157(10) 0.8577(6) 0.8858(8) 0.162(4) Uani 1 1 d . . . . .
C8 C 0.5386(9) 0.3428(8) 1.0046(6) 0.118(3) Uani 1 1 d D . . . .
H8A H 0.601392 0.341535 1.066738 0.141 Uiso 1 1 calc R U . . .
H8B H 0.471392 0.406887 1.030403 0.141 Uiso 1 1 calc R U . . .
C16 C -0.1451(8) 0.1305(8) 0.5766(9) 0.126(3) Uani 1 1 d . . . . .
H16 H -0.185277 0.118732 0.506372 0.152 Uiso 1 1 calc R U . . .
C10 C 0.2359(15) 0.1838(12) 1.0360(8) 0.174(6) Uani 1 1 d . . . . .
H10 H 0.220015 0.271129 1.059797 0.209 Uiso 1 1 calc R U . A 1
C1 C 0.6856(10) 0.4648(9) 0.5837(7) 0.129(3) Uani 1 1 d . . . . .
H1A H 0.628223 0.456798 0.517709 0.194 Uiso 1 1 calc R U . . .
H1B H 0.713622 0.548924 0.616226 0.194 Uiso 1 1 calc R U . . .
H1C H 0.771332 0.418966 0.566821 0.194 Uiso 1 1 calc R U . . .
C19 C 0.0350(9) 0.2046(11) 0.4253(7) 0.143(3) Uani 1 1 d . . . . .
H19A H 0.109016 0.237188 0.387834 0.214 Uiso 1 1 calc R U . . .
H19B H 0.016072 0.119887 0.389097 0.214 Uiso 1 1 calc R U . . .
H19C H -0.052718 0.247265 0.424528 0.214 Uiso 1 1 calc R U . . .
C12 C 0.0317(9) 0.1873(7) 0.8995(6) 0.114(3) Uani 1 1 d . . . . .
H12A H 0.038530 0.274862 0.929879 0.137 Uiso 1 1 calc R U . . .
H12B H -0.039742 0.155262 0.940457 0.137 Uiso 1 1 calc R U . . .
Zn1 Zn 0.33909(7) 0.18751(5) 0.82667(4) 0.0698(2) Uani 1 1 d . . . . .
C9 C 0.3840(19) 0.1750(12) 1.0467(8) 0.184(5) Uani 1 1 d . . . . .
H9 H 0.404545 0.088545 1.024935 0.221 Uiso 1 1 calc R U . A 2

loop_
_atom_site_aniso_label
_atom_site_aniso_U_11
_atom_site_aniso_U_22
_atom_site_aniso_U_33
_atom_site_aniso_U_23
_atom_site_aniso_U_13
_atom_site_aniso_U_12
C11 0.133(12) 0.146(13) 0.137(13) 0.084(11) 0.062(10) 0.018(10)
C11A 0.178(19) 0.174(19) 0.096(12) 0.079(12) -0.030(11) 0.001(14)
Zn2 0.0767(4) 0.0611(3) 0.0497(3) 0.0164(2) 0.0056(2) 0.0015(2)
O1 0.071(2) 0.087(2) 0.072(2) 0.0398(18) -0.0084(16) -0.0144(17)
O3 0.092(3) 0.118(3) 0.080(2) 0.046(2) -0.009(2) -0.038(2)
N6 0.085(3) 0.076(3) 0.064(2) 0.008(2) 0.009(2) 0.003(2)
O2 0.082(2) 0.097(3) 0.079(2) 0.039(2) -0.0042(18) -0.024(2)
N8 0.125(4) 0.073(3) 0.101(4) 0.018(3) 0.052(3) 0.014(3)
N3 0.104(3) 0.072(3) 0.073(3) 0.021(2) 0.011(2) 0.013(2)
C2 0.073(3) 0.064(3) 0.081(3) 0.025(2) -0.011(2) -0.008(2)
O4 0.085(3) 0.152(4) 0.088(3) 0.046(3) -0.014(2) -0.018(3)
C20 0.152(3) 0.0681(18) 0.110(3) 0.0132(17) 0.068(3) 0.007(2)
C7 0.069(3) 0.062(3) 0.072(3) 0.020(2) -0.006(2) 0.005(2)
C6 0.092(4) 0.088(4) 0.077(3) 0.030(3) -0.020(3) 0.006(3)
C21 0.152(3) 0.0681(18) 0.110(3) 0.0132(17) 0.068(3) 0.007(2)
C22 0.092(4) 0.077(3) 0.073(3) 0.030(3) -0.003(3) 0.012(3)
C3 0.079(3) 0.084(4) 0.117(5) 0.037(3) -0.014(3) -0.016(3)
C5 0.103(5) 0.112(5) 0.107(5) 0.042(4) -0.045(4) -0.010(4)
N2 0.155(5) 0.088(3) 0.097(4) 0.046(3) 0.068(4) 0.048(3)
N4 0.121(5) 0.110(5) 0.163(7) 0.017(5) 0.003(4) 0.048(4)
C18 0.070(3) 0.063(3) 0.094(4) 0.014(3) 0.016(3) -0.005(2)
C17 0.065(3) 0.088(4) 0.103(4) 0.013(3) -0.004(3) -0.001(3)
C14 0.093(5) 0.132(7) 0.176(9) 0.041(7) 0.059(6) -0.010(5)
N7 0.152(3) 0.0681(18) 0.110(3) 0.0132(17) 0.068(3) 0.007(2)
N1 0.271(10) 0.114(5) 0.065(3) 0.040(3) -0.013(4) -0.059(6)
C23 0.131(6) 0.073(4) 0.118(5) 0.036(4) 0.051(5) 0.029(4)
C4 0.089(4) 0.104(5) 0.137(6) 0.040(5) -0.041(4) -0.014(4)
C13 0.084(4) 0.073(3) 0.114(5) 0.019(3) 0.040(3) 0.006(3)
C15 0.075(5) 0.149(8) 0.215(12) 0.031(8) 0.013(6) -0.026(5)
N5 0.207(8) 0.076(4) 0.196(8) 0.017(5) 0.105(7) 0.004(5)
C8 0.129(6) 0.154(7) 0.074(4) 0.041(4) -0.021(4) -0.001(5)
C16 0.078(4) 0.139(7) 0.152(8) 0.026(6) -0.008(5) -0.016(4)
C10 0.236(12) 0.242(12) 0.097(6) 0.110(7) 0.092(7) 0.141(11)
C1 0.137(6) 0.150(7) 0.115(6) 0.069(5) 0.008(5) -0.048(5)
C19 0.111(6) 0.220(11) 0.102(6) 0.056(6) -0.025(5) 0.007(6)
C12 0.133(6) 0.100(5) 0.115(6) 0.031(4) 0.065(5) 0.021(4)
Zn1 0.0990(5) 0.0555(3) 0.0570(3) 0.0171(2) 0.0193(3) 0.0058(3)
C9 0.306(18) 0.181(11) 0.097(6) 0.087(7) 0.030(9) 0.030(11)

loop_
_atom_type_symbol
_atom_type_description
_atom_type_scat_dispersion_real
_atom_type_scat_dispersion_imag
_atom_type_scat_source
C C 0.0033 0.0016 'International Tables Vol C Tables 4.2.6.8 and 6.1.1.4'
H H 0.0000 0.0000 'International Tables Vol C Tables 4.2.6.8 and 6.1.1.4'
Zn Zn 0.2839 1.4301 'International Tables Vol C Tables 4.2.6.8 and 6.1.1.4'
O O 0.0106 0.0060 'International Tables Vol C Tables 4.2.6.8 and 6.1.1.4'
N N 0.0061 0.0033 'International Tables Vol C Tables 4.2.6.8 and 6.1.1.4'

loop_
_geom_angle_atom_site_label_1
_geom_angle_atom_site_label_2
_geom_angle_atom_site_label_3
_geom_angle
_geom_angle_site_symmetry_1
_geom_angle_site_symmetry_3
_geom_angle_publ_flag
C10 C11 H11A 109.5 . . ?
C10 C11 H11B 109.5 . . ?
H11A C11 H11B 109.5 . . ?
C10 C11 H11C 109.5 . . ?
H11A C11 H11C 109.5 . . ?
H11B C11 H11C 109.5 . . ?
C9 C11A C10 42.6(8) . . ?
C9 C11A H11D 109.5 . . ?
C10 C11A H11D 152.1 . . ?
C9 C11A H11E 109.5 . . ?
C10 C11A H11E 85.7 . . ?
H11D C11A H11E 109.5 . . ?
C9 C11A H11F 109.5 . . ?
C10 C11A H11F 85.7 . . ?
H11D C11A H11F 109.5 . . ?
H11E C11A H11F 109.5 . . ?
N3 Zn2 O2 109.3(2) . . ?
N3 Zn2 N6 115.9(2) . . ?
O2 Zn2 N6 121.81(19) . . ?
N3 Zn2 O1 111.84(19) . . ?
O2 Zn2 O1 78.18(15) . . ?
N6 Zn2 O1 114.08(19) . . ?
N3 Zn2 Zn1 127.91(14) . . ?
O2 Zn2 Zn1 40.12(12) . . ?
N6 Zn2 Zn1 116.14(15) . . ?
O1 Zn2 Zn1 40.62(10) . . ?
C7 O1 Zn2 133.7(3) . . ?
C7 O1 Zn1 126.2(3) . . ?
Zn2 O1 Zn1 99.33(15) . . ?
C2 O3 C1 118.1(5) . . ?
C20 N6 Zn2 166.2(6) . . ?
C18 O2 Zn2 131.4(4) . . ?
C18 O2 Zn1 124.9(4) . . ?
Zn2 O2 Zn1 101.04(17) . . ?
C21 N8 Zn1 173.5(7) . 2_656 ?
C22 N3 Zn2 156.1(5) . . ?
C3 C2 O3 125.5(5) . . ?
C3 C2 C7 120.7(5) . . ?
O3 C2 C7 113.8(4) . . ?
C17 O4 C19 119.6(6) . . ?
N6 C20 N7 170.9(7) . . ?
O1 C7 C6 122.1(5) . . ?
O1 C7 C2 119.4(4) . . ?
C6 C7 C2 118.5(5) . . ?
C7 C6 C5 119.3(6) . . ?
C7 C6 C8 122.9(6) . . ?
C5 C6 C8 117.4(6) . . ?
N8 C21 N7 172.9(7) . . ?
N3 C22 N4 172.3(7) . . ?
C4 C3 C2 119.7(6) . . ?
C4 C3 H3 120.2 . . ?
C2 C3 H3 120.2 . . ?
C4 C5 C6 120.8(6) . . ?
C4 C5 H5 119.6 . . ?
C6 C5 H5 119.6 . . ?
C12 N2 C10 115.3(6) . . ?
C12 N2 Zn1 114.4(4) . . ?
C10 N2 Zn1 103.0(6) . . ?
C12 N2 H2 107.9 . . ?
C10 N2 H2 107.9 . . ?
Zn1 N2 H2 107.9 . . ?
C22 N4 C23 122.5(7) . . ?
O2 C18 C13 120.2(6) . . ?
O2 C18 C17 119.1(5) . . ?
C13 C18 C17 120.6(6) . . ?
O4 C17 C16 125.4(7) . . ?
O4 C17 C18 114.9(5) . . ?
C16 C17 C18 119.7(7) . . ?
C15 C14 C13 122.4(8) . . ?
C15 C14 H14 118.8 . . ?
C13 C14 H14 118.8 . . ?
C21 N7 C20 122.1(6) . . ?
C8 N1 C9 125.0(7) . . ?
C8 N1 Zn1 118.5(4) . . ?
C9 N1 Zn1 109.1(8) . . ?
C8 N1 H1 99.1 . . ?
C9 N1 H1 99.1 . . ?
Zn1 N1 H1 99.1 . . ?
N5 C23 N4 170.5(9) . . ?
C5 C4 C3 120.8(6) . . ?
C5 C4 H4 119.6 . . ?
C3 C4 H4 119.6 . . ?
C18 C13 C14 116.0(8) . . ?
C18 C13 C12 121.4(6) . . ?
C14 C13 C12 122.1(7) . . ?
C14 C15 C16 121.7(8) . . ?
C14 C15 H15 119.2 . . ?
C16 C15 H15 119.2 . . ?
N1 C8 C6 119.1(7) . . ?
N1 C8 H8A 107.5 . . ?
C6 C8 H8A 107.5 . . ?
N1 C8 H8B 107.5 . . ?
C6 C8 H8B 107.5 . . ?
H8A C8 H8B 107.0 . . ?
C15 C16 C17 119.5(9) . . ?
C15 C16 H16 120.3 . . ?
C17 C16 H16 120.3 . . ?
C9 C10 C11 105.3(10) . . ?
C9 C10 N2 115.0(7) . . ?
C11 C10 N2 119.8(14) . . ?
C9 C10 C11A 44.0(9) . . ?
N2 C10 C11A 158.7(9) . . ?
C9 C10 H10 105.2 . . ?
C11 C10 H10 105.2 . . ?
N2 C10 H10 105.2 . . ?
O3 C1 H1A 109.5 . . ?
O3 C1 H1B 109.5 . . ?
H1A C1 H1B 109.5 . . ?
O3 C1 H1C 109.5 . . ?
H1A C1 H1C 109.5 . . ?
H1B C1 H1C 109.5 . . ?
O4 C19 H19A 109.5 . . ?
O4 C19 H19B 109.5 . . ?
H19A C19 H19B 109.5 . . ?
O4 C19 H19C 109.5 . . ?
H19A C19 H19C 109.5 . . ?
H19B C19 H19C 109.5 . . ?
N2 C12 C13 116.8(5) . . ?
N2 C12 H12A 108.1 . . ?
C13 C12 H12A 108.1 . . ?
N2 C12 H12B 108.1 . . ?
C13 C12 H12B 108.1 . . ?
H12A C12 H12B 107.3 . . ?
N8 Zn1 O2 106.0(2) 2_656 . ?
N8 Zn1 O1 108.93(19) 2_656 . ?
O2 Zn1 O1 76.41(15) . . ?
N8 Zn1 N1 106.9(3) 2_656 . ?
O2 Zn1 N1 147.0(3) . . ?
O1 Zn1 N1 90.5(2) . . ?
N8 Zn1 N2 103.6(2) 2_656 . ?
O2 Zn1 N2 90.9(2) . . ?
O1 Zn1 N2 147.20(19) . . ?
N1 Zn1 N2 84.0(3) . . ?
N8 Zn1 Zn2 101.79(17) 2_656 . ?
O2 Zn1 Zn2 38.83(11) . . ?
O1 Zn1 Zn2 40.05(10) . . ?
N1 Zn1 Zn2 129.12(18) . . ?
N2 Zn1 Zn2 128.47(17) . . ?
C10 C9 C11A 93.3(14) . . ?
C10 C9 N1 109.3(10) . . ?
C11A C9 N1 128.7(14) . . ?
C10 C9 H9 107.8 . . ?
C11A C9 H9 107.8 . . ?
N1 C9 H9 107.8 . . ?

loop_
_geom_bond_atom_site_label_1
_geom_bond_atom_site_label_2
_geom_bond_distance
_geom_bond_site_symmetry_2
_geom_bond_publ_flag
C11 C10 1.420(14) . ?
C11 H11A 0.9600 . ?
C11 H11B 0.9600 . ?
C11 H11C 0.9600 . ?
C11A C9 1.408(19) . ?
C11A C10 2.02(2) . ?
C11A H11D 0.9600 . ?
C11A H11E 0.9600 . ?
C11A H11F 0.9600 . ?
Zn2 N3 1.949(5) . ?
Zn2 O2 1.953(4) . ?
Zn2 N6 1.954(4) . ?
Zn2 O1 1.993(4) . ?
Zn2 Zn1 3.0565(18) . ?
O1 C7 1.333(6) . ?
O1 Zn1 2.016(3) . ?
O3 C2 1.363(6) . ?
O3 C1 1.409(8) . ?
N6 C20 1.113(7) . ?
O2 C18 1.336(6) . ?
O2 Zn1 2.007(4) . ?
N8 C21 1.107(7) . ?
N8 Zn1 1.995(5) 2_656 ?
N3 C22 1.127(7) . ?
C2 C3 1.361(8) . ?
C2 C7 1.400(7) . ?
O4 C17 1.340(8) . ?
O4 C19 1.415(9) . ?
C20 N7 1.294(8) . ?
C7 C6 1.375(7) . ?
C6 C5 1.386(9) . ?
C6 C8 1.447(10) . ?
C21 N7 1.282(8) . ?
C22 N4 1.273(8) . ?
C3 C4 1.358(10) . ?
C3 H3 0.9300 . ?
C5 C4 1.346(11) . ?
C5 H5 0.9300 . ?
N2 C12 1.455(10) . ?
N2 C10 1.542(13) . ?
N2 Zn1 2.084(5) . ?
N2 H2 0.9800 . ?
N4 C23 1.317(11) . ?
C18 C13 1.390(8) . ?
C18 C17 1.393(9) . ?
C17 C16 1.391(9) . ?
C14 C15 1.329(14) . ?
C14 C13 1.415(11) . ?
C14 H14 0.9300 . ?
N1 C8 1.414(9) . ?
N1 C9 1.436(12) . ?
N1 Zn1 2.050(7) . ?
N1 H1 0.9800 . ?
C23 N5 1.103(10) . ?
C4 H4 0.9300 . ?
C13 C12 1.460(11) . ?
C15 C16 1.336(14) . ?
C15 H15 0.9300 . ?
C8 H8A 0.9700 . ?
C8 H8B 0.9700 . ?
C16 H16 0.9300 . ?
C10 C9 1.373(17) . ?
C10 H10 0.9800 . ?
C1 H1A 0.9600 . ?
C1 H1B 0.9600 . ?
C1 H1C 0.9600 . ?
C19 H19A 0.9600 . ?
C19 H19B 0.9600 . ?
C19 H19C 0.9600 . ?
C12 H12A 0.9700 . ?
C12 H12B 0.9700 . ?
C9 H9 0.9800 . ?
